data_7122456
loop_
_publ_author_name
'Zhang, Hang'
'Yao, Qian'
'Cao, Weidi'
'Ge, Shulin'
'Xu, Jinxiu'
'Liu, Xiaohua'
'Feng, Xiaoming'

_publ_section_title
;
 Catalytic enantioselective ene-type reactions of vinylogous hydrazone:
 construction of \a-methylene-\g-butyrolactone derivatives.
;
_journal_issue 88
_journal_name_full 'Chemical communications (Cambridge, England)'
_journal_page_first 12511
_journal_page_last 12514
_journal_paper_doi 10.1039/c8cc07567k
_journal_volume 54
_journal_year 2018
_chemical_formula_sum 'C34 H44 N4 O4'
_chemical_formula_weight 572.73
_space_group_crystal_system triclinic
_space_group_IT_number 1
_space_group_name_Hall 'P 1'
_space_group_name_H-M_alt 'P 1'
_symmetry_space_group_name_Hall 'P 1'
_symmetry_space_group_name_H-M 'P 1'
_atom_sites_solution_hydrogens geom
_audit_creation_method SHELXL-2016/6
_audit_update_record
;
2018-05-11 deposited with the CCDC.
2018-10-12 downloaded from the CCDC.
;
_cell_angle_alpha 78.245(5)
_cell_angle_beta 87.577(6)
_cell_angle_gamma 69.347(5)
_cell_formula_units_Z 1
_cell_length_a 8.1154(11)
_cell_length_b 9.9402(13)
_cell_length_c 10.7840(14)
_cell_measurement_reflns_used 7489
_cell_measurement_temperature 300(2)
_cell_measurement_theta_max 68.43
_cell_measurement_theta_min 4.19
_cell_volume 796.54(18)
_computing_structure_refinement 'SHELXL-2016/6 (Sheldrick, 2016)'
_diffrn_ambient_temperature 300(2)
_diffrn_measured_fraction_theta_full 0.999
_diffrn_measured_fraction_theta_max 0.997
_diffrn_measurement_device_type 'Bruker D8 Venture Photon II'
_diffrn_radiation_type CuK\a
_diffrn_radiation_wavelength 1.54178
_diffrn_reflns_av_R_equivalents 0.0336
_diffrn_reflns_av_unetI/netI 0.0371
_diffrn_reflns_Laue_measured_fraction_full 0.999
_diffrn_reflns_Laue_measured_fraction_max 0.997
_diffrn_reflns_limit_h_max 9
_diffrn_reflns_limit_h_min -9
_diffrn_reflns_limit_k_max 11
_diffrn_reflns_limit_k_min -11
_diffrn_reflns_limit_l_max 12
_diffrn_reflns_limit_l_min -12
_diffrn_reflns_number 13762
_diffrn_reflns_point_group_measured_fraction_full 0.965
_diffrn_reflns_point_group_measured_fraction_max 0.961
_diffrn_reflns_theta_full 67.679
_diffrn_reflns_theta_max 68.491
_diffrn_reflns_theta_min 4.189
_exptl_absorpt_coefficient_mu 0.627
_exptl_absorpt_correction_T_max 0.7531
_exptl_absorpt_correction_T_min 0.6067
_exptl_absorpt_correction_type multi-scan
_exptl_absorpt_process_details
;
 SADABS 2016/2: Krause, L., Herbst-Irmer, R., Sheldrick G.M. & Stalke D.,
 J. Appl. Cryst. 48 (2015) 3-10
;
_exptl_crystal_colour colourless
_exptl_crystal_density_diffrn 1.194
_exptl_crystal_description block
_exptl_crystal_F_000 308
_exptl_crystal_size_max 0.240
_exptl_crystal_size_mid 0.150
_exptl_crystal_size_min 0.090
_refine_diff_density_max 0.096
_refine_diff_density_min -0.111
_refine_diff_density_rms 0.025
_refine_ls_abs_structure_details
;
 Flack x determined using 2373 quotients [(I+)-(I-)]/[(I+)+(I-)]
 (Parsons, Flack and Wagner, Acta Cryst. B69 (2013) 249-259).
;
_refine_ls_abs_structure_Flack 0.03(9)
_refine_ls_extinction_method none
_refine_ls_goodness_of_fit_ref 1.048
_refine_ls_hydrogen_treatment mixed
_refine_ls_matrix_type full
_refine_ls_number_parameters 383
_refine_ls_number_reflns 5616
_refine_ls_number_restraints 3
_refine_ls_restrained_S_all 1.047
_refine_ls_R_factor_all 0.0346
_refine_ls_R_factor_gt 0.0324
_refine_ls_shift/su_max 0.000
_refine_ls_shift/su_mean 0.000
_refine_ls_structure_factor_coef Fsqd
_refine_ls_weighting_details 'w=1/[\s^2^(Fo^2^)+(0.0391P)^2^+0.0448P] where P=(Fo^2^+2Fc^2^)/3'
_refine_ls_weighting_scheme calc
_refine_ls_wR_factor_gt 0.0836
_refine_ls_wR_factor_ref 0.0861
_reflns_Friedel_coverage 0.929
_reflns_Friedel_fraction_full 0.932
_reflns_Friedel_fraction_max 0.925
_reflns_number_gt 5291
_reflns_number_total 5616
_reflns_threshold_expression 'I > 2\s(I)'
_cod_data_source_file c8cc07567k2.cif
_cod_data_source_block cu_20180508_zh_1_0m
_cod_depositor_comments 'Adding full bibliography for 7122454--7122457.cif.'
_cod_database_code 7122456
_shelx_shelxl_version_number 2016/6
_shelx_space_group_comment
;
The symmetry employed for this shelxl refinement is uniquely defined
by the following loop, which should always be used as a source of
symmetry information in preference to the above space-group names.
They are only intended as comments.
;
_shelx_estimated_absorpt_t_min 0.864
_shelx_estimated_absorpt_t_max 0.946

loop_
_space_group_symop_operation_xyz
'x, y, z'

loop_
_atom_site_label
_atom_site_type_symbol
_atom_site_fract_x
_atom_site_fract_y
_atom_site_fract_z
_atom_site_U_iso_or_equiv
_atom_site_adp_type
_atom_site_occupancy
_atom_site_site_symmetry_order
_atom_site_calc_flag
_atom_site_refinement_flags_posn
_atom_site_refinement_flags_adp
O1 O 0.4279(3) 0.55808(17) 0.65277(17) 0.0658(5) Uani 1 1 d . .
O3 O 0.6028(2) 0.65562(18) 0.45361(17) 0.0582(4) Uani 1 1 d . .
H3A H 0.5905(12) 0.579(4) 0.440(3) 0.087 Uiso 1 1 calc R U
O4 O 0.5876(3) 0.40237(17) 0.36984(18) 0.0717(5) Uani 1 1 d . .
O5 O 0.7059(2) 0.29848(18) 0.61557(19) 0.0648(5) Uani 1 1 d . .
H5A H 0.622(5) 0.377(4) 0.615(3) 0.097 Uiso 1 1 calc R U
N2 N 0.2312(3) 1.08737(19) 0.31504(18) 0.0534(5) Uani 1 1 d . .
N3 N 0.2099(3) 1.23451(19) 0.29073(18) 0.0527(4) Uani 1 1 d . .
N4 N 0.6365(2) -0.10771(19) 0.69897(18) 0.0495(4) Uani 1 1 d . .
N5 N 0.7032(2) -0.25890(18) 0.73712(17) 0.0504(4) Uani 1 1 d . .
C1 C 0.0624(4) 0.9755(3) 0.8457(3) 0.0756(8) Uani 1 1 d . .
H1 H -0.007940 1.037015 0.896654 0.091 Uiso 1 1 calc R U
C2 C 0.1433(4) 0.8275(3) 0.8954(3) 0.0707(7) Uani 1 1 d . .
H5 H 0.128122 0.789627 0.979531 0.085 Uiso 1 1 calc R U
C3 C 0.2464(3) 0.7363(3) 0.8196(2) 0.0562(5) Uani 1 1 d . .
H6 H 0.299410 0.636420 0.852483 0.067 Uiso 1 1 calc R U
C4 C 0.3846(3) 0.6902(2) 0.6158(2) 0.0474(5) Uani 1 1 d . .
C5 C 0.4395(3) 0.7514(2) 0.4862(2) 0.0472(5) Uani 1 1 d . .
H19 H 0.451912 0.845236 0.489073 0.057 Uiso 1 1 calc R U
C6 C 0.2928(3) 0.7801(2) 0.3882(2) 0.0548(5) Uani 1 1 d . .
H7 H 0.279942 0.687763 0.383633 0.066 Uiso 1 1 calc R U
H18 H 0.182169 0.843126 0.415431 0.066 Uiso 1 1 calc R U
C7 C 0.3310(4) 0.8510(3) 0.2591(2) 0.0595(6) Uani 1 1 d . .
C8 C 0.2939(4) 1.0089(3) 0.2319(2) 0.0592(6) Uani 1 1 d . .
H8 H 0.316449 1.053863 0.151922 0.071 Uiso 1 1 calc R U
C9 C 0.2119(4) 1.3074(3) 0.1595(2) 0.0649(7) Uani 1 1 d . .
H14 H 0.112744 1.307054 0.112458 0.078 Uiso 1 1 calc R U
H13 H 0.319242 1.254116 0.121421 0.078 Uiso 1 1 calc R U
C10 C 0.2014(5) 1.4649(3) 0.1514(3) 0.0784(8) Uani 1 1 d . .
H11 H 0.309844 1.464126 0.186518 0.094 Uiso 1 1 calc R U
H12 H 0.190583 1.513970 0.063012 0.094 Uiso 1 1 calc R U
C11 C 0.0485(4) 1.5499(3) 0.2210(3) 0.0750(8) Uani 1 1 d . .
H10 H -0.061051 1.562953 0.179013 0.090 Uiso 1 1 calc R U
H2 H 0.053471 1.646197 0.219837 0.090 Uiso 1 1 calc R U
C12 C 0.0851(4) 1.0324(3) 0.7220(3) 0.0652(6) Uani 1 1 d . .
H3 H 0.029166 1.131916 0.689089 0.078 Uiso 1 1 calc R U
C13 C 0.1902(3) 0.9426(2) 0.6463(2) 0.0534(5) Uani 1 1 d . .
H4 H 0.207009 0.981952 0.562897 0.064 Uiso 1 1 calc R U
C14 C 0.0632(4) 1.3140(3) 0.3611(3) 0.0656(6) Uani 1 1 d . .
H17 H 0.075867 1.262652 0.448853 0.079 Uiso 1 1 calc R U
H16 H -0.046116 1.315779 0.326411 0.079 Uiso 1 1 calc R U
C15 C 0.0538(4) 1.4695(3) 0.3557(3) 0.0698(7) Uani 1 1 d . .
H15 H -0.050916 1.520888 0.397462 0.084 Uiso 1 1 calc R U
H9 H 0.155663 1.468130 0.400508 0.084 Uiso 1 1 calc R U
C16 C 0.7584(5) -0.0148(3) 0.1464(3) 0.0816(8) Uani 1 1 d . .
H20 H 0.786590 -0.076225 0.088250 0.098 Uiso 1 1 calc R U
C17 C 0.7476(4) -0.0716(3) 0.2723(3) 0.0740(8) Uani 1 1 d . .
H31 H 0.766490 -0.171068 0.299090 0.089 Uiso 1 1 calc R U
C18 C 0.7087(3) 0.0191(2) 0.3594(3) 0.0601(6) Uani 1 1 d . .
H34 H 0.703567 -0.019863 0.444931 0.072 Uiso 1 1 calc R U
C34 C 0.2717(3) 0.7930(2) 0.6944(2) 0.0461(5) Uani 1 1 d . .
C19 C 0.6772(3) 0.1682(2) 0.3196(2) 0.0530(5) Uani 1 1 d . .
C20 C 0.6361(3) 0.2699(2) 0.4093(2) 0.0530(5) Uani 1 1 d . .
C21 C 0.6524(3) 0.2094(2) 0.5520(2) 0.0508(5) Uani 1 1 d . .
H30 H 0.742005 0.110653 0.568188 0.061 Uiso 1 1 calc R U
C22 C 0.4746(3) 0.1980(2) 0.5966(2) 0.0519(5) Uani 1 1 d . .
H28 H 0.384913 0.295241 0.579273 0.062 Uiso 1 1 calc R U
H29 H 0.442702 0.138144 0.548116 0.062 Uiso 1 1 calc R U
C23 C 0.4765(3) 0.1328(2) 0.7352(2) 0.0549(5) Uani 1 1 d . .
C24 C 0.5578(3) -0.0261(2) 0.7766(2) 0.0554(5) Uani 1 1 d . .
H35 H 0.552228 -0.068669 0.861087 0.067 Uiso 1 1 calc R U
C25 C 0.7138(4) -0.3217(3) 0.8720(2) 0.0599(6) Uani 1 1 d . .
H25 H 0.598832 -0.284374 0.907832 0.072 Uiso 1 1 calc R U
H40 H 0.795274 -0.292790 0.914230 0.072 Uiso 1 1 calc R U
C26 C 0.7756(4) -0.4883(3) 0.8943(3) 0.0733(7) Uani 1 1 d . .
H24 H 0.789158 -0.528286 0.984747 0.088 Uiso 1 1 calc R U
H23 H 0.687004 -0.517009 0.860530 0.088 Uiso 1 1 calc R U
C27 C 0.9480(4) -0.5515(3) 0.8327(3) 0.0742(8) Uani 1 1 d . .
H22 H 0.980778 -0.657173 0.844915 0.089 Uiso 1 1 calc R U
H21 H 1.039719 -0.530826 0.871472 0.089 Uiso 1 1 calc R U
C28 C 0.4062(5) 0.2150(3) 0.8191(3) 0.0795(8) Uani 1 1 d . .
H27 H 0.408614 0.171634 0.904370 0.095 Uiso 1 1 calc R U
H26 H 0.354271 0.316198 0.793085 0.095 Uiso 1 1 calc R U
C29 C 0.7276(5) 0.1336(3) 0.1056(3) 0.0809(8) Uani 1 1 d . .
H32 H 0.734299 0.171935 0.020137 0.097 Uiso 1 1 calc R U
C30 C 0.6871(4) 0.2238(3) 0.1918(3) 0.0671(7) Uani 1 1 d . .
H33 H 0.665942 0.323500 0.164176 0.081 Uiso 1 1 calc R U
C33 C 0.4012(5) 0.7743(3) 0.1715(3) 0.0847(9) Uani 1 1 d . .
H33A H 0.426738 0.820967 0.093157 0.102 Uiso 1 1 calc R U
H33B H 0.425285 0.673568 0.188074 0.102 Uiso 1 1 calc R U
C31 C 0.8656(3) -0.3185(2) 0.6698(2) 0.0541(5) Uani 1 1 d . .
H36 H 0.956352 -0.287994 0.697920 0.065 Uiso 1 1 calc R U
H39 H 0.843832 -0.278748 0.579621 0.065 Uiso 1 1 calc R U
C32 C 0.9302(4) -0.4848(3) 0.6926(3) 0.0643(6) Uani 1 1 d . .
H37 H 0.848077 -0.515078 0.652594 0.077 Uiso 1 1 calc R U
H38 H 1.043639 -0.520530 0.654294 0.077 Uiso 1 1 calc R U

loop_
_atom_site_aniso_label
_atom_site_aniso_U_11
_atom_site_aniso_U_22
_atom_site_aniso_U_33
_atom_site_aniso_U_23
_atom_site_aniso_U_13
_atom_site_aniso_U_12
O1 0.0877(13) 0.0373(8) 0.0674(10) -0.0075(7) 0.0093(9) -0.0183(8)
O3 0.0598(9) 0.0495(8) 0.0653(10) -0.0182(7) 0.0092(8) -0.0162(7)
O4 0.0958(14) 0.0389(8) 0.0754(11) -0.0118(8) 0.0131(10) -0.0188(8)
O5 0.0611(10) 0.0501(9) 0.0867(12) -0.0254(8) -0.0082(9) -0.0161(7)
N2 0.0630(12) 0.0460(10) 0.0488(10) -0.0051(8) 0.0001(9) -0.0186(8)
N3 0.0608(11) 0.0447(9) 0.0460(10) -0.0045(7) 0.0051(8) -0.0136(8)
N4 0.0536(10) 0.0450(9) 0.0506(10) -0.0093(8) -0.0014(8) -0.0179(8)
N5 0.0556(11) 0.0442(9) 0.0499(10) -0.0075(8) 0.0014(8) -0.0167(8)
C1 0.0727(17) 0.0758(17) 0.0736(18) -0.0293(14) 0.0189(14) -0.0144(14)
C2 0.0794(18) 0.0755(17) 0.0547(14) -0.0133(12) 0.0145(13) -0.0255(14)
C3 0.0618(14) 0.0516(12) 0.0524(13) -0.0045(10) 0.0021(11) -0.0200(10)
C4 0.0536(12) 0.0367(10) 0.0519(12) -0.0083(8) -0.0012(10) -0.0158(9)
C5 0.0553(12) 0.0366(9) 0.0517(12) -0.0119(8) 0.0040(10) -0.0171(9)
C6 0.0664(14) 0.0462(11) 0.0563(13) -0.0098(9) -0.0040(11) -0.0251(10)
C7 0.0798(17) 0.0544(12) 0.0477(12) -0.0110(10) -0.0055(12) -0.0263(12)
C8 0.0778(16) 0.0537(12) 0.0440(12) -0.0040(10) -0.0004(11) -0.0236(11)
C9 0.0879(19) 0.0526(13) 0.0477(13) -0.0035(10) 0.0090(12) -0.0212(13)
C10 0.113(2) 0.0535(14) 0.0631(16) -0.0025(12) 0.0162(16) -0.0293(15)
C11 0.090(2) 0.0491(13) 0.0725(17) -0.0066(12) -0.0040(15) -0.0101(13)
C12 0.0619(15) 0.0507(13) 0.0727(17) -0.0154(11) 0.0047(13) -0.0061(11)
C13 0.0571(13) 0.0448(11) 0.0549(13) -0.0090(9) 0.0013(10) -0.0145(10)
C14 0.0682(15) 0.0611(14) 0.0616(15) -0.0104(11) 0.0150(12) -0.0183(12)
C15 0.0764(17) 0.0536(13) 0.0677(16) -0.0145(12) 0.0084(13) -0.0079(12)
C16 0.094(2) 0.0767(18) 0.083(2) -0.0419(16) 0.0268(17) -0.0283(16)
C17 0.0865(19) 0.0525(14) 0.088(2) -0.0290(13) 0.0213(16) -0.0242(13)
C18 0.0693(15) 0.0457(11) 0.0664(15) -0.0150(10) 0.0148(12) -0.0211(11)
C34 0.0463(11) 0.0439(10) 0.0491(11) -0.0086(8) 0.0012(9) -0.0173(8)
C19 0.0513(11) 0.0443(11) 0.0631(14) -0.0131(9) 0.0117(10) -0.0165(9)
C20 0.0518(12) 0.0393(11) 0.0679(14) -0.0127(10) 0.0098(11) -0.0160(9)
C21 0.0482(11) 0.0380(10) 0.0651(14) -0.0153(9) 0.0009(10) -0.0111(8)
C22 0.0486(12) 0.0459(11) 0.0580(13) -0.0116(9) -0.0004(10) -0.0122(9)
C23 0.0551(12) 0.0527(12) 0.0557(13) -0.0141(10) 0.0043(11) -0.0159(10)
C24 0.0652(14) 0.0526(12) 0.0479(12) -0.0095(10) 0.0018(11) -0.0204(11)
C25 0.0688(15) 0.0571(13) 0.0493(13) -0.0051(10) 0.0043(11) -0.0203(11)
C26 0.087(2) 0.0565(14) 0.0659(16) 0.0047(12) -0.0005(15) -0.0219(13)
C27 0.0819(19) 0.0550(14) 0.0688(17) -0.0044(12) -0.0085(14) -0.0069(13)
C28 0.100(2) 0.0627(16) 0.0691(17) -0.0219(13) 0.0147(16) -0.0171(15)
C29 0.093(2) 0.0805(19) 0.0672(17) -0.0203(14) 0.0246(16) -0.0275(16)
C30 0.0739(17) 0.0543(13) 0.0705(17) -0.0128(12) 0.0186(13) -0.0211(12)
C33 0.137(3) 0.0665(16) 0.0574(16) -0.0207(13) 0.0054(17) -0.0404(18)
C31 0.0547(13) 0.0545(12) 0.0529(13) -0.0128(10) 0.0012(10) -0.0181(10)
C32 0.0653(15) 0.0538(13) 0.0649(15) -0.0135(11) -0.0044(12) -0.0087(11)

loop_
_atom_type_symbol
_atom_type_description
_atom_type_scat_dispersion_real
_atom_type_scat_dispersion_imag
_atom_type_scat_source
C C 0.0181 0.0091 'International Tables Vol C Tables 4.2.6.8 and 6.1.1.4'
H H 0.0000 0.0000 'International Tables Vol C Tables 4.2.6.8 and 6.1.1.4'
N N 0.0311 0.0180 'International Tables Vol C Tables 4.2.6.8 and 6.1.1.4'
O O 0.0492 0.0322 'International Tables Vol C Tables 4.2.6.8 and 6.1.1.4'

loop_
_geom_angle_atom_site_label_1
_geom_angle_atom_site_label_2
_geom_angle_atom_site_label_3
_geom_angle
C5 O3 H3A 109.5
C21 O5 H5A 109.5
C8 N2 N3 120.93(19)
N2 N3 C9 117.94(18)
N2 N3 C14 110.11(19)
C9 N3 C14 114.1(2)
C24 N4 N5 120.91(19)
N4 N5 C25 118.36(18)
N4 N5 C31 109.33(17)
C25 N5 C31 114.51(18)
C12 C1 C2 120.5(3)
C12 C1 H1 119.8
C2 C1 H1 119.8
C3 C2 C1 119.7(3)
C3 C2 H5 120.1
C1 C2 H5 120.1
C2 C3 C34 120.3(2)
C2 C3 H6 119.9
C34 C3 H6 119.9
O1 C4 C34 120.5(2)
O1 C4 C5 119.8(2)
C34 C4 C5 119.63(17)
O3 C5 C4 111.27(17)
O3 C5 C6 111.72(18)
C4 C5 C6 108.68(18)
O3 C5 H19 108.4
C4 C5 H19 108.4
C6 C5 H19 108.4
C7 C6 C5 111.96(19)
C7 C6 H7 109.2
C5 C6 H7 109.2
C7 C6 H18 109.2
C5 C6 H18 109.2
H7 C6 H18 107.9
C33 C7 C8 119.5(2)
C33 C7 C6 122.0(2)
C8 C7 C6 118.5(2)
N2 C8 C7 121.9(2)
N2 C8 H8 119.1
C7 C8 H8 119.1
N3 C9 C10 110.7(2)
N3 C9 H14 109.5
C10 C9 H14 109.5
N3 C9 H13 109.5
C10 C9 H13 109.5
H14 C9 H13 108.1
C11 C10 C9 112.6(3)
C11 C10 H11 109.1
C9 C10 H11 109.1
C11 C10 H12 109.1
C9 C10 H12 109.1
H11 C10 H12 107.8
C10 C11 C15 110.2(2)
C10 C11 H10 109.6
C15 C11 H10 109.6
C10 C11 H2 109.6
C15 C11 H2 109.6
H10 C11 H2 108.1
C1 C12 C13 120.2(2)
C1 C12 H3 119.9
C13 C12 H3 119.9
C12 C13 C34 120.2(2)
C12 C13 H4 119.9
C34 C13 H4 119.9
N3 C14 C15 112.1(2)
N3 C14 H17 109.2
C15 C14 H17 109.2
N3 C14 H16 109.2
C15 C14 H16 109.2
H17 C14 H16 107.9
C11 C15 C14 111.1(2)
C11 C15 H15 109.4
C14 C15 H15 109.4
C11 C15 H9 109.4
C14 C15 H9 109.4
H15 C15 H9 108.0
C17 C16 C29 120.3(3)
C17 C16 H20 119.8
C29 C16 H20 119.8
C16 C17 C18 120.0(3)
C16 C17 H31 120.0
C18 C17 H31 120.0
C17 C18 C19 120.2(3)
C17 C18 H34 119.9
C19 C18 H34 119.9
C3 C34 C13 119.1(2)
C3 C34 C4 118.49(19)
C13 C34 C4 122.4(2)
C30 C19 C18 118.9(2)
C30 C19 C20 118.8(2)
C18 C19 C20 122.3(2)
O4 C20 C19 120.4(2)
O4 C20 C21 119.5(2)
C19 C20 C21 120.13(18)
O5 C21 C20 110.59(18)
O5 C21 C22 112.43(19)
C20 C21 C22 108.17(18)
O5 C21 H30 108.5
C20 C21 H30 108.5
C22 C21 H30 108.5
C23 C22 C21 113.27(19)
C23 C22 H28 108.9
C21 C22 H28 108.9
C23 C22 H29 108.9
C21 C22 H29 108.9
H28 C22 H29 107.7
C28 C23 C24 119.8(2)
C28 C23 C22 121.8(2)
C24 C23 C22 118.4(2)
N4 C24 C23 121.3(2)
N4 C24 H35 119.4
C23 C24 H35 119.4
N5 C25 C26 110.6(2)
N5 C25 H25 109.5
C26 C25 H25 109.5
N5 C25 H40 109.5
C26 C25 H40 109.5
H25 C25 H40 108.1
C27 C26 C25 111.7(2)
C27 C26 H24 109.3
C25 C26 H24 109.3
C27 C26 H23 109.3
C25 C26 H23 109.3
H24 C26 H23 107.9
C26 C27 C32 109.6(2)
C26 C27 H22 109.7
C32 C27 H22 109.7
C26 C27 H21 109.7
C32 C27 H21 109.7
H22 C27 H21 108.2
C23 C28 H27 120.0
C23 C28 H26 120.0
H27 C28 H26 120.0
C30 C29 C16 119.7(3)
C30 C29 H32 120.2
C16 C29 H32 120.2
C29 C30 C19 120.9(2)
C29 C30 H33 119.6
C19 C30 H33 119.6
C7 C33 H33A 120.0
C7 C33 H33B 120.0
H33A C33 H33B 120.0
N5 C31 C32 111.8(2)
N5 C31 H36 109.3
C32 C31 H36 109.3
N5 C31 H39 109.3
C32 C31 H39 109.3
H36 C31 H39 107.9
C27 C32 C31 111.2(2)
C27 C32 H37 109.4
C31 C32 H37 109.4
C27 C32 H38 109.4
C31 C32 H38 109.4
H37 C32 H38 108.0

loop_
_geom_bond_atom_site_label_1
_geom_bond_atom_site_label_2
_geom_bond_distance
O1 C4 1.216(3)
O3 C5 1.411(3)
O3 H3A 0.85(4)
O4 C20 1.221(3)
O5 C21 1.409(3)
O5 H5A 0.84(4)
N2 C8 1.279(3)
N2 N3 1.381(3)
N3 C9 1.455(3)
N3 C14 1.457(3)
N4 C24 1.278(3)
N4 N5 1.383(2)
N5 C25 1.455(3)
N5 C31 1.469(3)
C1 C12 1.371(4)
C1 C2 1.382(4)
C1 H1 0.9300
C2 C3 1.378(4)
C2 H5 0.9300
C3 C34 1.390(3)
C3 H6 0.9300
C4 C34 1.493(3)
C4 C5 1.521(3)
C5 C6 1.536(3)
C5 H19 0.9800
C6 C7 1.500(3)
C6 H7 0.9700
C6 H18 0.9700
C7 C33 1.319(4)
C7 C8 1.458(3)
C8 H8 0.9300
C9 C10 1.523(4)
C9 H14 0.9700
C9 H13 0.9700
C10 C11 1.502(4)
C10 H11 0.9700
C10 H12 0.9700
C11 C15 1.503(4)
C11 H10 0.9700
C11 H2 0.9700
C12 C13 1.375(4)
C12 H3 0.9300
C13 C34 1.393(3)
C13 H4 0.9300
C14 C15 1.510(4)
C14 H17 0.9700
C14 H16 0.9700
C15 H15 0.9700
C15 H9 0.9700
C16 C17 1.372(5)
C16 C29 1.384(4)
C16 H20 0.9300
C17 C18 1.384(4)
C17 H31 0.9300
C18 C19 1.389(3)
C18 H34 0.9300
C19 C30 1.386(4)
C19 C20 1.484(3)
C20 C21 1.526(3)
C21 C22 1.537(3)
C21 H30 0.9800
C22 C23 1.501(3)
C22 H28 0.9700
C22 H29 0.9700
C23 C28 1.320(4)
C23 C24 1.459(3)
C24 H35 0.9300
C25 C26 1.521(4)
C25 H25 0.9700
C25 H40 0.9700
C26 C27 1.505(5)
C26 H24 0.9700
C26 H23 0.9700
C27 C32 1.512(4)
C27 H22 0.9700
C27 H21 0.9700
C28 H27 0.9300
C28 H26 0.9300
C29 C30 1.372(4)
C29 H32 0.9300
C30 H33 0.9300
C33 H33A 0.9300
C33 H33B 0.9300
C31 C32 1.517(3)
C31 H36 0.9700
C31 H39 0.9700
C32 H37 0.9700
C32 H38 0.9700

loop_
_geom_torsion_atom_site_label_1
_geom_torsion_atom_site_label_2
_geom_torsion_atom_site_label_3
_geom_torsion_atom_site_label_4
_geom_torsion
C8 N2 N3 C9 17.2(3)
C8 N2 N3 C14 150.5(2)
C24 N4 N5 C25 -12.1(3)
C24 N4 N5 C31 -145.7(2)
C12 C1 C2 C3 -0.4(5)
C1 C2 C3 C34 1.0(4)
O1 C4 C5 O3 -31.2(3)
C34 C4 C5 O3 151.34(18)
O1 C4 C5 C6 92.2(2)
C34 C4 C5 C6 -85.2(2)
O3 C5 C6 C7 -61.0(2)
C4 C5 C6 C7 175.82(19)
C5 C6 C7 C33 97.6(3)
C5 C6 C7 C8 -80.5(3)
N3 N2 C8 C7 174.9(2)
C33 C7 C8 N2 -177.7(3)
C6 C7 C8 N2 0.4(4)
N2 N3 C9 C10 -175.5(2)
C14 N3 C9 C10 53.0(3)
N3 C9 C10 C11 -52.9(4)
C9 C10 C11 C15 54.0(4)
C2 C1 C12 C13 -0.7(5)
C1 C12 C13 C34 1.2(4)
N2 N3 C14 C15 170.2(2)
C9 N3 C14 C15 -54.5(3)
C10 C11 C15 C14 -54.1(4)
N3 C14 C15 C11 54.4(3)
C29 C16 C17 C18 -1.1(5)
C16 C17 C18 C19 1.2(4)
C2 C3 C34 C13 -0.5(3)
C2 C3 C34 C4 179.9(2)
C12 C13 C34 C3 -0.6(3)
C12 C13 C34 C4 178.9(2)
O1 C4 C34 C3 12.6(3)
C5 C4 C34 C3 -169.9(2)
O1 C4 C34 C13 -166.9(2)
C5 C4 C34 C13 10.5(3)
C17 C18 C19 C30 -0.6(4)
C17 C18 C19 C20 -179.6(3)
C30 C19 C20 O4 10.2(3)
C18 C19 C20 O4 -170.8(2)
C30 C19 C20 C21 -170.4(2)
C18 C19 C20 C21 8.6(3)
O4 C20 C21 O5 -33.6(3)
C19 C20 C21 O5 146.9(2)
O4 C20 C21 C22 89.9(2)
C19 C20 C21 C22 -89.5(2)
O5 C21 C22 C23 -60.3(2)
C20 C21 C22 C23 177.26(17)
C21 C22 C23 C28 102.5(3)
C21 C22 C23 C24 -77.8(3)
N5 N4 C24 C23 -175.8(2)
C28 C23 C24 N4 -175.6(3)
C22 C23 C24 N4 4.7(3)
N4 N5 C25 C26 175.3(2)
C31 N5 C25 C26 -53.5(3)
N5 C25 C26 C27 55.3(3)
C25 C26 C27 C32 -56.5(3)
C17 C16 C29 C30 0.4(5)
C16 C29 C30 C19 0.2(5)
C18 C19 C30 C29 -0.1(4)
C20 C19 C30 C29 178.9(3)
N4 N5 C31 C32 -171.50(18)
C25 N5 C31 C32 53.0(3)
C26 C27 C32 C31 55.1(3)
N5 C31 C32 C27 -53.0(3)
